data_7715948
loop_
_publ_author_name
'Zhang, Kenneth'
'Wallis, Matthew J.'
'Craze, Alexander R.'
'Hayami, Shinya'
'Min, Hyunsung'
'Fanna, Daniel J.'
'Bhadbhade, Mohan M.'
'Tian, Ruoming'
'Marjo, Christopher E.'
'Lindoy, Leonard F.'
'Li, Feng'

_publ_section_title
;
 Spin crossover of a Fe(II) mononuclear complex induced by intermolecular
 factors involving chloride and solvent ordering.
;
_journal_issue 34
_journal_name_full 'Dalton transactions (Cambridge, England : 2003)'
_journal_page_first 14144
_journal_page_last 14152
_journal_paper_doi 10.1039/d4dt00706a
_journal_volume 53
_journal_year 2024
_chemical_formula_moiety 'C33 H33 Fe N13, 2(Cl), 2.3(C O), H2 O, 0.7[CH4O], 1.3[H2O]'
_chemical_formula_sum 'C36 H40.4 Cl2 Fe N13 O5.3'
_chemical_formula_weight 866.76
_space_group_crystal_system monoclinic
_space_group_IT_number 15
_space_group_name_Hall '-C 2yc'
_space_group_name_H-M_alt 'C 1 2/c 1'
_atom_sites_solution_hydrogens mixed
_audit_creation_date 2024-03-07
_audit_creation_method
;
Olex2 1.5
(compiled 2023.08.24 svn.re1ec1418 for OlexSys, GUI svn.r6817)
;
_audit_update_record
;
2024-03-08 deposited with the CCDC.	2024-05-01 downloaded from the CCDC.
;
_cell_angle_alpha 90
_cell_angle_beta 129.57(3)
_cell_angle_gamma 90
_cell_formula_units_Z 8
_cell_length_a 32.450(7)
_cell_length_b 16.530(3)
_cell_length_c 20.800(4)
_cell_measurement_reflns_used 2562
_cell_measurement_temperature 250
_cell_measurement_theta_max 20.00
_cell_measurement_theta_min 2.39
_cell_volume 8600(5)
_computing_molecular_graphics 'Olex2 1.5 (Dolomanov et al., 2009)'
_computing_publication_material 'Olex2 1.5 (Dolomanov et al., 2009)'
_computing_structure_refinement 'XL  (Sheldrick, 2008)'
_computing_structure_solution 'SHELXT 2018/2 (Sheldrick, 2018)'
_diffrn_ambient_temperature 250.00
_diffrn_measured_fraction_theta_full 0.971
_diffrn_measured_fraction_theta_max 0.789
_diffrn_measurement_device_type MX1
_diffrn_measurement_method '\w scans'
_diffrn_radiation_type MoK\a
_diffrn_radiation_wavelength 0.71073
_diffrn_reflns_av_R_equivalents 0.0258
_diffrn_reflns_av_unetI/netI 0.0147
_diffrn_reflns_Laue_measured_fraction_full 0.971
_diffrn_reflns_Laue_measured_fraction_max 0.789
_diffrn_reflns_limit_h_max 40
_diffrn_reflns_limit_h_min -40
_diffrn_reflns_limit_k_max 18
_diffrn_reflns_limit_k_min -19
_diffrn_reflns_limit_l_max 26
_diffrn_reflns_limit_l_min -26
_diffrn_reflns_number 54313
_diffrn_reflns_point_group_measured_fraction_full 0.971
_diffrn_reflns_point_group_measured_fraction_max 0.789
_diffrn_reflns_theta_full 25.242
_diffrn_reflns_theta_max 28.718
_diffrn_reflns_theta_min 1.477
_exptl_absorpt_coefficient_mu 0.531
_exptl_absorpt_correction_type none
_exptl_crystal_colour 'clear reddish orange'
_exptl_crystal_colour_lustre clear
_exptl_crystal_colour_modifier reddish
_exptl_crystal_colour_primary orange
_exptl_crystal_density_diffrn 1.339
_exptl_crystal_description block
_exptl_crystal_F_000 3598
_exptl_crystal_preparation 'Magnetic properties'
_exptl_crystal_recrystallization_method 'Vapour Diffusion of Diethyl Ether'
_exptl_crystal_size_max 0.2
_exptl_crystal_size_mid 0.1
_exptl_crystal_size_min 0.1
_refine_diff_density_max 1.064
_refine_diff_density_min -0.759
_refine_diff_density_rms 0.163
_refine_ls_extinction_method none
_refine_ls_goodness_of_fit_ref 1.060
_refine_ls_hydrogen_treatment constr
_refine_ls_matrix_type full
_refine_ls_number_parameters 508
_refine_ls_number_reflns 8791
_refine_ls_number_restraints 157
_refine_ls_restrained_S_all 1.065
_refine_ls_R_factor_all 0.0575
_refine_ls_R_factor_gt 0.0552
_refine_ls_shift/su_max 0.001
_refine_ls_shift/su_mean 0.000
_refine_ls_structure_factor_coef Fsqd
_refine_ls_weighting_details 'w=1/[\s^2^(Fo^2^)+(0.1292P)^2^+4.0840P] where P=(Fo^2^+2Fc^2^)/3'
_refine_ls_weighting_scheme calc
_refine_ls_wR_factor_gt 0.1772
_refine_ls_wR_factor_ref 0.1809
_reflns_Friedel_coverage 0.000
_reflns_number_gt 8063
_reflns_number_total 8791
_reflns_threshold_expression 'I > 2\s(I)'
_cod_data_source_file d4dt00706a2.cif
_cod_data_source_block check_a_CCDC3
_cod_depositor_comments 'Adding full bibliography for 7715944--7715949.cif.'
_cod_original_cell_volume 8601(4)
_cod_original_formula_sum 'C36 H40.40 Cl2 Fe N13 O5.30'
_cod_database_code 7715948
_shelx_shelxl_version_number 2019/1
_shelx_space_group_comment
;
The symmetry employed for this shelxl refinement is uniquely defined
by the following loop, which should always be used as a source of
symmetry information in preference to the above space-group names.
They are only intended as comments.
;
_shelx_estimated_absorpt_t_max 0.949
_shelx_estimated_absorpt_t_min 0.901
_olex2_refinement_description
;
1. Fixed Uiso
 At 1.2 times of:
  All C(H) groups, All C(H,H) groups
 At 1.5 times of:
  All O(H,H) groups
2. Restrained distances
 N4A-C11A = N4A-C7A
 1.3 with sigma of 0.02
 C7A-C8A = C8A-C9A = C10A-C9A = C11A-C10A
 1.4 with sigma of 0.02
 N4C-C7C = N4C-C11C
 1.3 with sigma of 0.02
 C11C-C10C = C10C-C9C = C8C-C9C = C8C-C7C
 1.4 with sigma of 0.02
 N4B-C7B = N4B-C11B
 1.3 with sigma of 0.02
 C7B-C8B = C8B-C9B = C10B-C9B = C11B-C10B
 1.4 with sigma of 0.02
 O4-C4
 1.4 with sigma of 0.02
 O1-C1
 1.4 with sigma of 0.02
 C1-O1
 1.4 with sigma of 0.02
 O5-C5
 1.4 with sigma of 0.01
 N4A-C9A
 2.8 with sigma of 0.04
 C7A-C10A
 2.7 with sigma of 0.04
 C11A-C8A
 2.7 with sigma of 0.04
 N4C-C9C
 2.8 with sigma of 0.04
 C11C-C8C
 2.7 with sigma of 0.04
 C10C-C7C
 2.7 with sigma of 0.04
 N4B-C9B
 2.8 with sigma of 0.04
 C7B-C10B
 2.7 with sigma of 0.04
 C8B-C11B
 2.7 with sigma of 0.04
3. Restrained planarity
 N4A, C9A, C8A, C7A, C10A, C11A
 with sigma of 0.1
 C9C, N4C, C7C, C8C, C10C, C11C
 with sigma of 0.1
 N4B, C9B, C10B, C11B, C8B, C7B
 with sigma of 0.1
4. Rigid body (RIGU) restrains
 N4A, C9A, C8A, C7A, C10A, C11A
 with sigma for 1-2 distances of 0.004 and sigma for 1-3 distances of 0.004
 C9C, N4C, C7C, C8C, C10C, C11C
 with sigma for 1-2 distances of 0.004 and sigma for 1-3 distances of 0.004
 N4B, C9B, C10B, C11B, C8B, C7B
 with sigma for 1-2 distances of 0.004 and sigma for 1-3 distances of 0.004
 O1, C1
 with sigma for 1-2 distances of 0.004 and sigma for 1-3 distances of 0.004
 C4, O4
 with sigma for 1-2 distances of 0.004 and sigma for 1-3 distances of 0.004
 O5, C5
 with sigma for 1-2 distances of 0.004 and sigma for 1-3 distances of 0.004
5. Others
 Fixed Sof: O1(0.7) C1(0.7) C5(0.6) O5(0.6)
6.a Free rotating group:
 O3(H3D,H3E)
6.b Secondary CH2 refined with riding coordinates:
 C1B(H1BA,H1BB), C1A(H1AA,H1AB), C1C(H1CA,H1CB), C2C(H2CA,H2CB), C2B(H2BA,
 H2BB), C2A(H2AA,H2AB)
6.c Aromatic/amide H refined with riding coordinates:
 C6C(H6C), C6B(H6B), C3C(H3C), C5C(H5C), C3B(H3B), C3A(H3A), C5A(H5A),
 C6A(H6A), C5B(H5B), C10B(H10B), C8A(H8A), C11B(H11B), C7A(H7A), C7C(H7C),
 C8C(H8C), C10A(H10A), C10C(H10C), C8B(H8B), C11A(H11A), C7B(H7B), C11C(H11C)
;
_smtbx_masks_void_probe_radius 1.2
_smtbx_masks_void_truncation_radius 1.2
_olex2_submission_special_instructions 'No special instructions were received'

loop_
_space_group_symop_operation_xyz
'x, y, z'
'-x, y, -z+1/2'
'x+1/2, y+1/2, z'
'-x+1/2, y+1/2, -z+1/2'
'-x, -y, -z'
'x, -y, z-1/2'
'-x+1/2, -y+1/2, -z'
'x+1/2, -y+1/2, z-1/2'

loop_
_atom_site_label
_atom_site_type_symbol
_atom_site_fract_x
_atom_site_fract_y
_atom_site_fract_z
_atom_site_U_iso_or_equiv
_atom_site_adp_type
_atom_site_occupancy
_atom_site_site_symmetry_order
_atom_site_calc_flag
_atom_site_refinement_flags_posn
_atom_site_refinement_flags_adp
_atom_site_refinement_flags_occupancy
_atom_site_disorder_assembly
_atom_site_disorder_group
Fe1 Fe 0.19456(2) 0.48521(2) 0.29534(2) 0.04413(13) Uani 1 1 d . . . . .
Cl1 Cl 0.32271(3) 0.60445(4) 0.60455(4) 0.06632(18) Uani 1 1 d . . . . .
Cl2 Cl 0.36864(3) 0.33978(5) 0.57248(5) 0.0812(2) Uani 1 1 d . . . . .
N3C N 0.32614(7) 0.38009(11) 0.32551(11) 0.0484(4) Uani 1 1 d . . . . .
N2C N 0.25845(7) 0.43787(10) 0.30849(10) 0.0453(4) Uani 1 1 d . . . . .
N2A N 0.21646(7) 0.42858(11) 0.40173(11) 0.0495(4) Uani 1 1 d . . . . .
N2B N 0.23420(7) 0.59037(11) 0.35579(11) 0.0483(4) Uani 1 1 d . . . . .
N1C N 0.17729(7) 0.52423(11) 0.18717(13) 0.0533(4) Uani 1 1 d . . . . .
N3B N 0.27902(7) 0.70281(12) 0.41767(11) 0.0514(4) Uani 1 1 d . . . . .
N1B N 0.13524(8) 0.54806(14) 0.28328(12) 0.0591(5) Uani 1 1 d . . . . .
N3A N 0.23768(8) 0.37390(12) 0.51598(12) 0.0532(4) Uani 1 1 d . . . . .
N1A N 0.15276(8) 0.37896(12) 0.24500(12) 0.0576(5) Uani 1 1 d . . . . .
N1 N 0.06810(9) 0.48408(13) 0.11460(15) 0.0634(5) Uani 1 1 d . . . . .
C9C C 0.37439(9) 0.33621(13) 0.36298(14) 0.0522(5) Uani 1 1 d D . . . .
C6C C 0.30229(8) 0.39575(13) 0.35999(13) 0.0481(4) Uani 1 1 d . . . . .
H6C H 0.315611 0.378586 0.413223 0.058 Uiso 1 1 calc R U . . .
N4C N 0.46758(9) 0.24790(16) 0.43451(16) 0.0783(7) Uani 1 1 d D . . . .
C4A C 0.19157(9) 0.35463(14) 0.38288(14) 0.0533(5) Uani 1 1 d . . . . .
C6B C 0.28011(8) 0.62652(14) 0.39307(13) 0.0499(4) Uani 1 1 d . . . . .
H6B H 0.309784 0.603394 0.401813 0.060 Uiso 1 1 calc R U . . .
N4A N 0.30397(12) 0.33772(16) 0.76547(16) 0.0777(7) Uani 1 1 d D . . . .
C3C C 0.20920(9) 0.50080(15) 0.17449(14) 0.0530(5) Uani 1 1 d . . . . .
H3C H 0.203824 0.515268 0.125921 0.064 Uiso 1 1 calc R U . . .
N4B N 0.40464(10) 0.87260(18) 0.54519(16) 0.0790(7) Uani 1 1 d D . . . .
C4C C 0.25379(8) 0.45117(13) 0.23825(13) 0.0481(4) Uani 1 1 d . . . . .
C9B C 0.32170(9) 0.75967(15) 0.46103(13) 0.0542(5) Uani 1 1 d D . . . .
C4B C 0.20183(9) 0.64499(14) 0.35635(14) 0.0516(5) Uani 1 1 d . . . . .
C5C C 0.29493(9) 0.41566(14) 0.24774(14) 0.0522(5) Uani 1 1 d . . . . .
H5C H 0.301006 0.415298 0.209178 0.063 Uiso 1 1 calc R U . . .
C3B C 0.14841(9) 0.61834(16) 0.31727(15) 0.0586(5) Uani 1 1 d . . . . .
H3B H 0.124336 0.650722 0.316633 0.070 Uiso 1 1 calc R U . . .
C3A C 0.15784(9) 0.32911(15) 0.29691(15) 0.0589(5) Uani 1 1 d . . . . .
H3A H 0.140511 0.278651 0.279832 0.071 Uiso 1 1 calc R U . . .
C9A C 0.26089(10) 0.36242(14) 0.60082(15) 0.0564(5) Uani 1 1 d D . . . .
C5A C 0.20419(10) 0.32022(14) 0.45251(15) 0.0576(5) Uani 1 1 d . . . . .
H5A H 0.192444 0.269957 0.456555 0.069 Uiso 1 1 calc R U . . .
C6A C 0.24448(9) 0.43861(14) 0.48226(14) 0.0514(5) Uani 1 1 d . . . . .
H6A H 0.266142 0.483745 0.512581 0.062 Uiso 1 1 calc R U . . .
C5B C 0.22936(9) 0.71447(15) 0.39493(14) 0.0551(5) Uani 1 1 d . . . . .
H5B H 0.216987 0.760845 0.404134 0.066 Uiso 1 1 calc R U . . .
C10B C 0.31370(11) 0.83623(17) 0.47865(16) 0.0644(6) Uani 1 1 d D . . . .
H10B H 0.280353 0.851489 0.462445 0.077 Uiso 1 1 calc R U . . .
C8A C 0.30709(11) 0.40118(16) 0.66391(15) 0.0625(6) Uani 1 1 d D . . . .
H8A H 0.324859 0.436013 0.652951 0.075 Uiso 1 1 calc R U . . .
C11B C 0.35644(12) 0.88941(19) 0.52088(18) 0.0731(7) Uani 1 1 d D . . . .
H11B H 0.351048 0.941065 0.533260 0.088 Uiso 1 1 calc R U . . .
C1B C 0.04631(9) 0.52824(18) 0.14613(17) 0.0647(6) Uani 1 1 d . . . . .
H1BA H 0.010114 0.508549 0.119124 0.078 Uiso 1 1 calc R U . . .
H1BB H 0.043750 0.585598 0.132076 0.078 Uiso 1 1 calc R U . . .
C1A C 0.06389(11) 0.39833(17) 0.10838(17) 0.0729(7) Uani 1 1 d . . . . .
H1AA H 0.041552 0.382848 0.049483 0.088 Uiso 1 1 calc R U . . .
H1AB H 0.046064 0.379489 0.129858 0.088 Uiso 1 1 calc R U . . .
C7A C 0.32681(13) 0.38679(18) 0.74553(17) 0.0713(7) Uani 1 1 d D . . . .
H7A H 0.358312 0.413625 0.789159 0.086 Uiso 1 1 calc R U . . .
C1C C 0.08053(10) 0.52668(18) 0.06919(16) 0.0653(6) Uani 1 1 d . . . . .
H1CA H 0.050782 0.562916 0.029118 0.078 Uiso 1 1 calc R U . . .
H1CB H 0.084091 0.487651 0.037526 0.078 Uiso 1 1 calc R U . . .
C7C C 0.44961(11) 0.2641(2) 0.4747(2) 0.0788(8) Uani 1 1 d D . . . .
H7C H 0.469489 0.244417 0.529465 0.095 Uiso 1 1 calc R U . . .
C8C C 0.40390(11) 0.30770(18) 0.44286(18) 0.0697(7) Uani 1 1 d D . . . .
H8C H 0.393367 0.317501 0.475070 0.084 Uiso 1 1 calc R U . . .
C10A C 0.23575(12) 0.31068(17) 0.61990(18) 0.0686(6) Uani 1 1 d D . . . .
H10A H 0.203938 0.283450 0.577770 0.082 Uiso 1 1 calc R U . . .
C10C C 0.39145(11) 0.3195(2) 0.31888(18) 0.0754(8) Uani 1 1 d D . . . .
H10C H 0.371920 0.337012 0.263462 0.091 Uiso 1 1 calc R U . . .
C8B C 0.37141(10) 0.73992(18) 0.48582(18) 0.0703(7) Uani 1 1 d D . . . .
H8B H 0.377999 0.688486 0.474776 0.084 Uiso 1 1 calc R U . . .
C2C C 0.13213(10) 0.57658(17) 0.12510(18) 0.0689(7) Uani 1 1 d . . . . .
H2CA H 0.139242 0.602834 0.090792 0.083 Uiso 1 1 calc R U . . .
H2CB H 0.127884 0.618887 0.153479 0.083 Uiso 1 1 calc R U . . .
C2B C 0.08053(12) 0.5195(2) 0.24067(19) 0.0783(9) Uani 1 1 d . . . . .
H2BA H 0.064543 0.550926 0.259817 0.094 Uiso 1 1 calc R U . . .
H2BB H 0.081426 0.462600 0.254747 0.094 Uiso 1 1 calc R U . . .
C2A C 0.11847(12) 0.35614(18) 0.15675(16) 0.0752(8) Uani 1 1 d . . . . .
H2AA H 0.113446 0.297342 0.151376 0.090 Uiso 1 1 calc R U . . .
H2AB H 0.135610 0.371836 0.133293 0.090 Uiso 1 1 calc R U . . .
C11A C 0.25937(14) 0.30134(18) 0.70239(19) 0.0758(7) Uani 1 1 d D . . . .
H11A H 0.242643 0.266436 0.715240 0.091 Uiso 1 1 calc R U . . .
C7B C 0.41118(11) 0.7982(2) 0.5274(2) 0.0803(8) Uani 1 1 d D . . . .
H7B H 0.444922 0.784631 0.544163 0.096 Uiso 1 1 calc R U . . .
C11C C 0.43831(13) 0.2760(2) 0.3583(2) 0.0899(10) Uani 1 1 d D . . . .
H11C H 0.450106 0.265895 0.327902 0.108 Uiso 1 1 calc R U . . .
O4 O 0.39149(13) 0.5390(2) 0.4507(2) 0.1366(12) Uani 1 1 d D . . . .
C4 C 0.4419(2) 0.5491(6) 0.4757(4) 0.167(3) Uani 1 1 d D . . . .
O3 O 0.3994(2) 0.5162(2) 0.5832(4) 0.1588(18) Uani 1 1 d G . . . .
H3D H 0.389020 0.525042 0.534119 0.238 Uiso 1 1 d G U . . .
H3E H 0.383758 0.552895 0.590113 0.238 Uiso 1 1 d G U . . .
O1 O 0.4393(2) 0.3100(5) 0.7703(3) 0.164(2) Uani 0.7 1 d D . P . .
C1 C 0.4708(4) 0.3756(7) 0.8110(5) 0.176(4) Uani 0.7 1 d D . P . .
C5 C 0.0693(3) 0.3861(5) 0.3788(5) 0.111(2) Uani 0.6 1 d D . P . .
O5 O 0.0981(3) 0.3400(4) 0.4460(4) 0.157(3) Uani 0.6 1 d D . P . .

loop_
_atom_site_aniso_label
_atom_site_aniso_U_11
_atom_site_aniso_U_22
_atom_site_aniso_U_33
_atom_site_aniso_U_23
_atom_site_aniso_U_13
_atom_site_aniso_U_12
Fe1 0.0464(2) 0.0452(2) 0.0448(2) 0.00074(10) 0.03089(17) 0.00245(10)
Cl1 0.0805(4) 0.0609(4) 0.0699(4) -0.0080(3) 0.0537(3) -0.0012(3)
Cl2 0.0821(5) 0.0966(5) 0.0770(4) -0.0037(4) 0.0563(4) -0.0098(4)
N3C 0.0490(9) 0.0491(9) 0.0520(9) 0.0034(7) 0.0345(8) 0.0055(7)
N2C 0.0457(9) 0.0473(9) 0.0455(8) 0.0028(6) 0.0302(7) 0.0031(6)
N2A 0.0478(9) 0.0493(9) 0.0527(9) -0.0016(7) 0.0326(8) 0.0021(7)
N2B 0.0445(9) 0.0573(10) 0.0462(9) 0.0036(7) 0.0303(8) 0.0046(7)
N1C 0.0437(9) 0.0523(10) 0.0587(11) 0.0109(8) 0.0302(9) 0.0066(7)
N3B 0.0463(9) 0.0589(11) 0.0501(9) 0.0021(7) 0.0312(8) -0.0005(7)
N1B 0.0506(10) 0.0773(13) 0.0503(10) -0.0041(9) 0.0325(9) -0.0132(9)
N3A 0.0578(10) 0.0541(10) 0.0544(10) -0.0016(7) 0.0388(9) 0.0028(8)
N1A 0.0542(10) 0.0593(11) 0.0458(9) -0.0044(8) 0.0256(9) 0.0109(8)
N1 0.0600(12) 0.0600(12) 0.0744(14) -0.0030(9) 0.0448(11) 0.0008(8)
C9C 0.0481(11) 0.0494(11) 0.0589(12) 0.0009(9) 0.0341(10) 0.0046(8)
C6C 0.0495(11) 0.0493(11) 0.0491(10) 0.0021(8) 0.0330(9) 0.0040(8)
N4C 0.0635(13) 0.0865(16) 0.0822(15) 0.0131(12) 0.0451(12) 0.0258(12)
C4A 0.0546(12) 0.0483(11) 0.0584(12) -0.0025(9) 0.0366(10) 0.0016(8)
C6B 0.0462(11) 0.0590(12) 0.0487(10) 0.0042(8) 0.0322(9) 0.0022(8)
N4A 0.1093(19) 0.0725(15) 0.0706(14) 0.0037(11) 0.0663(15) 0.0116(13)
C3C 0.0516(12) 0.0608(12) 0.0495(11) 0.0119(9) 0.0336(10) 0.0056(9)
N4B 0.0654(14) 0.0923(18) 0.0727(14) -0.0045(12) 0.0409(12) -0.0231(12)
C4C 0.0484(11) 0.0526(11) 0.0497(10) 0.0038(8) 0.0343(9) 0.0024(8)
C9B 0.0493(11) 0.0669(13) 0.0455(10) 0.0045(9) 0.0298(9) -0.0057(9)
C4B 0.0474(11) 0.0589(12) 0.0523(11) -0.0008(9) 0.0335(10) 0.0024(9)
C5C 0.0545(12) 0.0592(12) 0.0522(11) 0.0079(9) 0.0384(10) 0.0078(9)
C3B 0.0461(11) 0.0765(15) 0.0559(12) -0.0048(10) 0.0337(10) -0.0003(10)
C3A 0.0554(12) 0.0508(12) 0.0605(13) -0.0087(9) 0.0323(11) -0.0002(9)
C9A 0.0688(14) 0.0536(12) 0.0597(12) 0.0019(9) 0.0470(12) 0.0089(10)
C5A 0.0672(14) 0.0504(12) 0.0634(13) -0.0016(9) 0.0455(12) -0.0006(10)
C6A 0.0518(11) 0.0520(12) 0.0559(12) -0.0022(9) 0.0369(10) 0.0021(8)
C5B 0.0471(11) 0.0616(13) 0.0568(12) -0.0025(9) 0.0332(10) 0.0011(9)
C10B 0.0608(13) 0.0710(15) 0.0648(14) -0.0077(11) 0.0415(12) -0.0096(11)
C8A 0.0711(15) 0.0647(14) 0.0599(13) -0.0010(10) 0.0456(12) 0.0045(11)
C11B 0.0737(16) 0.0774(17) 0.0694(15) -0.0115(13) 0.0462(14) -0.0182(13)
C1B 0.0391(11) 0.0814(17) 0.0642(14) -0.0097(12) 0.0285(11) -0.0008(10)
C1A 0.0530(14) 0.0676(16) 0.0599(14) -0.0074(11) 0.0181(12) -0.0040(11)
C7A 0.0807(17) 0.0747(17) 0.0585(14) -0.0034(11) 0.0443(14) 0.0058(13)
C1C 0.0492(13) 0.0848(18) 0.0498(12) 0.0099(11) 0.0259(11) 0.0130(11)
C7C 0.0650(16) 0.088(2) 0.0817(18) 0.0231(15) 0.0459(15) 0.0267(14)
C8C 0.0648(14) 0.0819(18) 0.0714(15) 0.0209(13) 0.0476(13) 0.0241(13)
C10A 0.0873(18) 0.0626(15) 0.0768(16) -0.0018(12) 0.0620(15) -0.0014(12)
C10C 0.0669(16) 0.101(2) 0.0646(15) 0.0081(14) 0.0447(13) 0.0255(14)
C8B 0.0531(13) 0.0755(17) 0.0764(16) 0.0048(13) 0.0384(13) -0.0014(11)
C2C 0.0496(12) 0.0692(15) 0.0787(16) 0.0291(13) 0.0366(12) 0.0156(10)
C2B 0.0586(15) 0.117(3) 0.0663(16) -0.0200(15) 0.0430(14) -0.0285(14)
C2A 0.0764(17) 0.0660(15) 0.0489(12) -0.0086(10) 0.0238(12) 0.0150(12)
C11A 0.104(2) 0.0673(16) 0.0784(17) 0.0029(13) 0.0683(17) 0.0014(14)
C7B 0.0536(14) 0.093(2) 0.0833(19) 0.0083(15) 0.0384(14) -0.0078(13)
C11C 0.0782(18) 0.119(3) 0.0872(19) 0.0074(18) 0.0595(17) 0.0337(18)
O4 0.0878(19) 0.129(3) 0.147(3) -0.002(2) 0.0530(19) 0.0194(17)
C4 0.099(3) 0.263(9) 0.141(5) 0.014(5) 0.077(3) 0.029(4)
O3 0.188(4) 0.120(3) 0.260(6) 0.003(3) 0.185(5) 0.006(2)
O1 0.147(5) 0.235(7) 0.114(4) 0.001(4) 0.084(4) -0.059(4)
C1 0.127(6) 0.297(12) 0.104(5) -0.032(6) 0.073(5) -0.053(7)
C5 0.129(5) 0.131(5) 0.119(5) 0.051(4) 0.101(4) 0.058(4)
O5 0.227(7) 0.144(5) 0.138(4) 0.004(4) 0.134(5) 0.040(5)

loop_
_atom_type_symbol
_atom_type_description
_atom_type_scat_dispersion_real
_atom_type_scat_dispersion_imag
_atom_type_scat_source
C C 0.0033 0.0016 'International Tables Vol C Tables 4.2.6.8 and 6.1.1.4'
H H 0.0000 0.0000 'International Tables Vol C Tables 4.2.6.8 and 6.1.1.4'
Cl Cl 0.1484 0.1585 'International Tables Vol C Tables 4.2.6.8 and 6.1.1.4'
Fe Fe 0.3463 0.8444 'International Tables Vol C Tables 4.2.6.8 and 6.1.1.4'
N N 0.0061 0.0033 'International Tables Vol C Tables 4.2.6.8 and 6.1.1.4'
O O 0.0106 0.0060 'International Tables Vol C Tables 4.2.6.8 and 6.1.1.4'

loop_
_geom_angle_atom_site_label_1
_geom_angle_atom_site_label_2
_geom_angle_atom_site_label_3
_geom_angle
_geom_angle_site_symmetry_1
_geom_angle_site_symmetry_3
_geom_angle_publ_flag
N2C Fe1 N2A 93.16(7) . . ?
N2B Fe1 N2C 93.17(7) . . ?
N2B Fe1 N2A 94.24(7) . . ?
N2B Fe1 N1B 79.59(8) . . ?
N2B Fe1 N1A 172.70(8) . . ?
N1C Fe1 N2C 79.26(7) . . ?
N1C Fe1 N2A 170.53(7) . . ?
N1C Fe1 N2B 91.86(8) . . ?
N1C Fe1 N1B 97.30(8) . . ?
N1C Fe1 N1A 94.57(8) . . ?
N1B Fe1 N2C 171.94(8) . . ?
N1B Fe1 N2A 90.92(8) . . ?
N1A Fe1 N2C 91.42(8) . . ?
N1A Fe1 N2A 79.83(8) . . ?
N1A Fe1 N1B 96.14(8) . . ?
C6C N3C C9C 126.77(18) . . ?
C6C N3C C5C 107.18(17) . . ?
C5C N3C C9C 126.05(18) . . ?
C6C N2C Fe1 141.80(14) . . ?
C6C N2C C4C 106.18(17) . . ?
C4C N2C Fe1 111.95(13) . . ?
C4A N2A Fe1 110.96(14) . . ?
C6A N2A Fe1 142.73(16) . . ?
C6A N2A C4A 106.24(19) . . ?
C6B N2B Fe1 141.76(15) . . ?
C6B N2B C4B 106.24(19) . . ?
C4B N2B Fe1 111.95(14) . . ?
C3C N1C Fe1 116.11(15) . . ?
C3C N1C C2C 118.8(2) . . ?
C2C N1C Fe1 125.04(17) . . ?
C6B N3B C9B 126.77(19) . . ?
C6B N3B C5B 107.71(18) . . ?
C5B N3B C9B 125.5(2) . . ?
C3B N1B Fe1 115.63(16) . . ?
C3B N1B C2B 118.3(2) . . ?
C2B N1B Fe1 126.1(2) . . ?
C5A N3A C9A 125.2(2) . . ?
C6A N3A C9A 127.4(2) . . ?
C6A N3A C5A 107.41(18) . . ?
C3A N1A Fe1 115.56(16) . . ?
C3A N1A C2A 118.5(2) . . ?
C2A N1A Fe1 125.95(19) . . ?
C1A N1 C1B 120.2(2) . . ?
C1A N1 C1C 118.9(2) . . ?
C1C N1 C1B 118.8(2) . . ?
C8C C9C N3C 121.0(2) . . ?
C10C C9C N3C 120.6(2) . . ?
C10C C9C C8C 118.4(2) . . ?
N3C C6C H6C 124.7 . . ?
N2C C6C N3C 110.66(18) . . ?
N2C C6C H6C 124.7 . . ?
C11C N4C C7C 115.0(2) . . ?
N2A C4A C3A 117.2(2) . . ?
C5A C4A N2A 110.2(2) . . ?
C5A C4A C3A 132.6(2) . . ?
N2B C6B N3B 110.61(19) . . ?
N2B C6B H6B 124.7 . . ?
N3B C6B H6B 124.7 . . ?
C11A N4A C7A 116.2(2) . . ?
N1C C3C H3C 121.6 . . ?
N1C C3C C4C 116.9(2) . . ?
C4C C3C H3C 121.6 . . ?
C11B N4B C7B 116.2(2) . . ?
N2C C4C C3C 115.54(18) . . ?
C5C C4C N2C 110.01(18) . . ?
C5C C4C C3C 134.4(2) . . ?
C10B C9B N3B 120.0(2) . . ?
C8B C9B N3B 120.9(2) . . ?
C8B C9B C10B 119.1(2) . . ?
N2B C4B C3B 116.2(2) . . ?
C5B C4B N2B 109.74(19) . . ?
C5B C4B C3B 134.1(2) . . ?
N3C C5C H5C 127.0 . . ?
C4C C5C N3C 105.97(18) . . ?
C4C C5C H5C 127.0 . . ?
N1B C3B C4B 116.6(2) . . ?
N1B C3B H3B 121.7 . . ?
C4B C3B H3B 121.7 . . ?
N1A C3A C4A 116.4(2) . . ?
N1A C3A H3A 121.8 . . ?
C4A C3A H3A 121.8 . . ?
C8A C9A N3A 121.2(2) . . ?
C8A C9A C10A 119.6(2) . . ?
C10A C9A N3A 119.2(2) . . ?
N3A C5A H5A 127.1 . . ?
C4A C5A N3A 105.8(2) . . ?
C4A C5A H5A 127.1 . . ?
N2A C6A N3A 110.4(2) . . ?
N2A C6A H6A 124.8 . . ?
N3A C6A H6A 124.8 . . ?
N3B C5B H5B 127.2 . . ?
C4B C5B N3B 105.7(2) . . ?
C4B C5B H5B 127.2 . . ?
C9B C10B H10B 121.1 . . ?
C11B C10B C9B 117.8(3) . . ?
C11B C10B H10B 121.1 . . ?
C9A C8A H8A 121.4 . . ?
C9A C8A C7A 117.3(3) . . ?
C7A C8A H8A 121.4 . . ?
N4B C11B C10B 124.6(3) . . ?
N4B C11B H11B 117.7 . . ?
C10B C11B H11B 117.7 . . ?
N1 C1B H1BA 109.2 . . ?
N1 C1B H1BB 109.2 . . ?
N1 C1B C2B 112.0(2) . . ?
H1BA C1B H1BB 107.9 . . ?
C2B C1B H1BA 109.2 . . ?
C2B C1B H1BB 109.2 . . ?
N1 C1A H1AA 109.0 . . ?
N1 C1A H1AB 109.0 . . ?
N1 C1A C2A 112.9(2) . . ?
H1AA C1A H1AB 107.8 . . ?
C2A C1A H1AA 109.0 . . ?
C2A C1A H1AB 109.0 . . ?
N4A C7A C8A 124.5(3) . . ?
N4A C7A H7A 117.8 . . ?
C8A C7A H7A 117.8 . . ?
N1 C1C H1CA 108.9 . . ?
N1 C1C H1CB 108.9 . . ?
N1 C1C C2C 113.3(2) . . ?
H1CA C1C H1CB 107.7 . . ?
C2C C1C H1CA 108.9 . . ?
C2C C1C H1CB 108.9 . . ?
N4C C7C H7C 117.4 . . ?
N4C C7C C8C 125.2(3) . . ?
C8C C7C H7C 117.4 . . ?
C9C C8C C7C 118.0(3) . . ?
C9C C8C H8C 121.0 . . ?
C7C C8C H8C 121.0 . . ?
C9A C10A H10A 121.3 . . ?
C11A C10A C9A 117.4(3) . . ?
C11A C10A H10A 121.3 . . ?
C9C C10C H10C 121.0 . . ?
C9C C10C C11C 118.0(3) . . ?
C11C C10C H10C 121.0 . . ?
C9B C8B H8B 121.0 . . ?
C9B C8B C7B 118.0(3) . . ?
C7B C8B H8B 121.0 . . ?
N1C C2C C1C 110.2(2) . . ?
N1C C2C H2CA 109.6 . . ?
N1C C2C H2CB 109.6 . . ?
C1C C2C H2CA 109.6 . . ?
C1C C2C H2CB 109.6 . . ?
H2CA C2C H2CB 108.1 . . ?
N1B C2B C1B 110.7(2) . . ?
N1B C2B H2BA 109.5 . . ?
N1B C2B H2BB 109.5 . . ?
C1B C2B H2BA 109.5 . . ?
C1B C2B H2BB 109.5 . . ?
H2BA C2B H2BB 108.1 . . ?
N1A C2A C1A 110.0(2) . . ?
N1A C2A H2AA 109.7 . . ?
N1A C2A H2AB 109.7 . . ?
C1A C2A H2AA 109.7 . . ?
C1A C2A H2AB 109.7 . . ?
H2AA C2A H2AB 108.2 . . ?
N4A C11A C10A 125.1(3) . . ?
N4A C11A H11A 117.5 . . ?
C10A C11A H11A 117.5 . . ?
N4B C7B C8B 124.2(3) . . ?
N4B C7B H7B 117.9 . . ?
C8B C7B H7B 117.9 . . ?
N4C C11C C10C 125.4(3) . . ?
N4C C11C H11C 117.3 . . ?
C10C C11C H11C 117.3 . . ?
H3D O3 H3E 104.6 . . ?

loop_
_geom_bond_atom_site_label_1
_geom_bond_atom_site_label_2
_geom_bond_distance
_geom_bond_site_symmetry_2
_geom_bond_publ_flag
Fe1 N2C 2.0647(17) . ?
Fe1 N2A 2.0676(19) . ?
Fe1 N2B 2.0485(19) . ?
Fe1 N1C 2.046(2) . ?
Fe1 N1B 2.057(2) . ?
Fe1 N1A 2.052(2) . ?
N3C C9C 1.425(3) . ?
N3C C6C 1.374(3) . ?
N3C C5C 1.379(3) . ?
N2C C6C 1.310(3) . ?
N2C C4C 1.387(3) . ?
N2A C4A 1.377(3) . ?
N2A C6A 1.311(3) . ?
N2B C6B 1.306(3) . ?
N2B C4B 1.391(3) . ?
N1C C3C 1.281(3) . ?
N1C C2C 1.467(3) . ?
N3B C6B 1.370(3) . ?
N3B C9B 1.423(3) . ?
N3B C5B 1.373(3) . ?
N1B C3B 1.283(3) . ?
N1B C2B 1.468(3) . ?
N3A C9A 1.423(3) . ?
N3A C5A 1.372(3) . ?
N3A C6A 1.372(3) . ?
N1A C3A 1.283(3) . ?
N1A C2A 1.466(3) . ?
N1 C1B 1.433(3) . ?
N1 C1A 1.422(4) . ?
N1 C1C 1.427(4) . ?
C9C C8C 1.368(3) . ?
C9C C10C 1.368(3) . ?
C6C H6C 0.9400 . ?
N4C C7C 1.316(4) . ?
N4C C11C 1.309(4) . ?
C4A C3A 1.442(3) . ?
C4A C5A 1.354(3) . ?
C6B H6B 0.9400 . ?
N4A C7A 1.331(4) . ?
N4A C11A 1.326(4) . ?
C3C H3C 0.9400 . ?
C3C C4C 1.442(3) . ?
N4B C11B 1.331(4) . ?
N4B C7B 1.340(4) . ?
C4C C5C 1.353(3) . ?
C9B C10B 1.387(4) . ?
C9B C8B 1.384(4) . ?
C4B C3B 1.437(3) . ?
C4B C5B 1.359(3) . ?
C5C H5C 0.9400 . ?
C3B H3B 0.9400 . ?
C3A H3A 0.9400 . ?
C9A C8A 1.369(4) . ?
C9A C10A 1.403(4) . ?
C5A H5A 0.9400 . ?
C6A H6A 0.9400 . ?
C5B H5B 0.9400 . ?
C10B H10B 0.9400 . ?
C10B C11B 1.384(4) . ?
C8A H8A 0.9400 . ?
C8A C7A 1.401(4) . ?
C11B H11B 0.9400 . ?
C1B H1BA 0.9800 . ?
C1B H1BB 0.9800 . ?
C1B C2B 1.529(4) . ?
C1A H1AA 0.9800 . ?
C1A H1AB 0.9800 . ?
C1A C2A 1.538(4) . ?
C7A H7A 0.9400 . ?
C1C H1CA 0.9800 . ?
C1C H1CB 0.9800 . ?
C1C C2C 1.535(4) . ?
C7C H7C 0.9400 . ?
C7C C8C 1.381(3) . ?
C8C H8C 0.9400 . ?
C10A H10A 0.9400 . ?
C10A C11A 1.371(4) . ?
C10C H10C 0.9400 . ?
C10C C11C 1.382(4) . ?
C8B H8B 0.9400 . ?
C8B C7B 1.385(4) . ?
C2C H2CA 0.9800 . ?
C2C H2CB 0.9800 . ?
C2B H2BA 0.9800 . ?
C2B H2BB 0.9800 . ?
C2A H2AA 0.9800 . ?
C2A H2AB 0.9800 . ?
C11A H11A 0.9400 . ?
C7B H7B 0.9400 . ?
C11C H11C 0.9400 . ?
O4 C4 1.376(6) . ?
O3 H3D 0.8589 . ?
O3 H3E 0.8610 . ?
O1 C1 1.354(9) . ?
C5 O5 1.321(7) . ?

loop_
_geom_torsion_atom_site_label_1
_geom_torsion_atom_site_label_2
_geom_torsion_atom_site_label_3
_geom_torsion_atom_site_label_4
_geom_torsion
_geom_torsion_site_symmetry_1
_geom_torsion_site_symmetry_2
_geom_torsion_site_symmetry_3
_geom_torsion_site_symmetry_4
_geom_torsion_publ_flag
Fe1 N2C C6C N3C 175.68(16) . . . . ?
Fe1 N2C C4C C3C 5.6(2) . . . . ?
Fe1 N2C C4C C5C -176.84(15) . . . . ?
Fe1 N2A C4A C3A 2.3(2) . . . . ?
Fe1 N2A C4A C5A -176.90(15) . . . . ?
Fe1 N2A C6A N3A 175.23(17) . . . . ?
Fe1 N2B C6B N3B 176.85(16) . . . . ?
Fe1 N2B C4B C3B 1.2(2) . . . . ?
Fe1 N2B C4B C5B -178.27(15) . . . . ?
Fe1 N1C C3C C4C -1.0(3) . . . . ?
Fe1 N1C C2C C1C -80.1(3) . . . . ?
Fe1 N1B C3B C4B 2.2(3) . . . . ?
Fe1 N1B C2B C1B -78.7(3) . . . . ?
Fe1 N1A C3A C4A 0.6(3) . . . . ?
Fe1 N1A C2A C1A -79.1(3) . . . . ?
N3C C9C C8C C7C 178.6(3) . . . . ?
N3C C9C C10C C11C -179.4(3) . . . . ?
N2C C4C C5C N3C -0.5(3) . . . . ?
N2A C4A C3A N1A -2.0(3) . . . . ?
N2A C4A C5A N3A -0.1(3) . . . . ?
N2B C4B C3B N1B -2.3(3) . . . . ?
N2B C4B C5B N3B 0.6(2) . . . . ?
N1C C3C C4C N2C -3.2(3) . . . . ?
N1C C3C C4C C5C -180.0(2) . . . . ?
N3B C9B C10B C11B -179.9(2) . . . . ?
N3B C9B C8B C7B 179.6(2) . . . . ?
N3A C9A C8A C7A 179.5(2) . . . . ?
N3A C9A C10A C11A -179.9(2) . . . . ?
N1 C1B C2B N1B 58.6(3) . . . . ?
N1 C1A C2A N1A 58.2(4) . . . . ?
N1 C1C C2C N1C 57.3(3) . . . . ?
C9C N3C C6C N2C 179.82(19) . . . . ?
C9C N3C C5C C4C -179.3(2) . . . . ?
C9C C10C C11C N4C 1.4(6) . . . . ?
C6C N3C C9C C8C -3.3(4) . . . . ?
C6C N3C C9C C10C 174.7(2) . . . . ?
C6C N3C C5C C4C 0.0(2) . . . . ?
C6C N2C C4C C3C -176.8(2) . . . . ?
C6C N2C C4C C5C 0.8(2) . . . . ?
N4C C7C C8C C9C 0.5(5) . . . . ?
C4A N2A C6A N3A -1.1(2) . . . . ?
C6B N2B C4B C3B 179.31(19) . . . . ?
C6B N2B C4B C5B -0.2(2) . . . . ?
C6B N3B C9B C10B 177.3(2) . . . . ?
C6B N3B C9B C8B -2.4(3) . . . . ?
C6B N3B C5B C4B -0.7(2) . . . . ?
C3C N1C C2C C1C 100.5(3) . . . . ?
C3C C4C C5C N3C 176.4(2) . . . . ?
C4C N2C C6C N3C -0.8(2) . . . . ?
C9B N3B C6B N2B 179.07(18) . . . . ?
C9B N3B C5B C4B -179.2(2) . . . . ?
C9B C10B C11B N4B 0.6(4) . . . . ?
C9B C8B C7B N4B 0.0(5) . . . . ?
C4B N2B C6B N3B -0.3(2) . . . . ?
C5C N3C C9C C8C 175.9(2) . . . . ?
C5C N3C C9C C10C -6.1(4) . . . . ?
C5C N3C C6C N2C 0.5(2) . . . . ?
C3B N1B C2B C1B 101.9(3) . . . . ?
C3B C4B C5B N3B -178.8(2) . . . . ?
C3A N1A C2A C1A 100.9(3) . . . . ?
C3A C4A C5A N3A -179.1(2) . . . . ?
C9A N3A C5A C4A 179.9(2) . . . . ?
C9A N3A C6A N2A -179.46(19) . . . . ?
C9A C8A C7A N4A 0.7(4) . . . . ?
C9A C10A C11A N4A 0.3(5) . . . . ?
C5A N3A C9A C8A 156.1(2) . . . . ?
C5A N3A C9A C10A -24.2(3) . . . . ?
C5A N3A C6A N2A 1.1(2) . . . . ?
C5A C4A C3A N1A 177.0(2) . . . . ?
C6A N2A C4A C3A 179.97(19) . . . . ?
C6A N2A C4A C5A 0.7(2) . . . . ?
C6A N3A C9A C8A -23.3(3) . . . . ?
C6A N3A C9A C10A 156.4(2) . . . . ?
C6A N3A C5A C4A -0.6(2) . . . . ?
C5B N3B C6B N2B 0.7(2) . . . . ?
C5B N3B C9B C10B -4.6(3) . . . . ?
C5B N3B C9B C8B 175.7(2) . . . . ?
C5B C4B C3B N1B 177.0(3) . . . . ?
C10B C9B C8B C7B -0.1(4) . . . . ?
C8A C9A C10A C11A -0.2(4) . . . . ?
C11B N4B C7B C8B 0.4(5) . . . . ?
C1B N1 C1A C2A -123.1(3) . . . . ?
C1B N1 C1C C2C 76.1(3) . . . . ?
C1A N1 C1B C2B 74.3(3) . . . . ?
C1A N1 C1C C2C -120.5(3) . . . . ?
C7A N4A C11A C10A 0.0(4) . . . . ?
C1C N1 C1B C2B -122.6(3) . . . . ?
C1C N1 C1A C2A 73.9(3) . . . . ?
C7C N4C C11C C10C -0.4(6) . . . . ?
C8C C9C C10C C11C -1.3(5) . . . . ?
C10A C9A C8A C7A -0.3(4) . . . . ?
C10C C9C C8C C7C 0.5(4) . . . . ?
C8B C9B C10B C11B -0.2(4) . . . . ?
C2C N1C C3C C4C 178.4(2) . . . . ?
C2B N1B C3B C4B -178.3(2) . . . . ?
C2A N1A C3A C4A -179.4(2) . . . . ?
C11A N4A C7A C8A -0.5(4) . . . . ?
C7B N4B C11B C10B -0.7(4) . . . . ?
C11C N4C C7C C8C -0.5(5) . . . . ?

loop_
_smtbx_masks_void_nr
_smtbx_masks_void_average_x
_smtbx_masks_void_average_y
_smtbx_masks_void_average_z
_smtbx_masks_void_volume
_smtbx_masks_void_count_electrons
_smtbx_masks_void_content
1 0.000 -0.165 0.250 158.4 45.0 '1.4 MeOH,2.6 H2O'
2 0.000 0.165 0.750 158.4 45.0 '1.4 MeOH,2.6 H2O'
3 0.500 0.335 0.250 158.4 45.0 '1.4 MeOH,2.6 H2O'
4 0.500 0.665 0.750 158.4 45.0 '1.4 MeOH,2.6 H2O'
